data_2211570
loop_
_publ_author_name
'Chen, Chih-Yuen'
'Lee, Hon Man'

_publ_section_title
;
 <i>trans</i>-Bis(1-benzylimidazole)dichloropalladium(II)
;
_journal_coeditor_code OM2067
_journal_issue 12
_journal_name_full 'Acta Crystallographica Section E'
_journal_page_first m3328
_journal_page_last m3329
_journal_paper_doi 10.1107/S1600536806046939
_journal_volume 62
_journal_year 2006
_chemical_formula_iupac '[Pd Cl2 (C10 H10 Cl1 N2)2]'
_chemical_formula_moiety 'C20 H20 Cl2 N4 Pd'
_chemical_formula_sum 'C20 H20 Cl2 N4 Pd'
_chemical_formula_weight 493.70
_chemical_name_systematic
;
trans-Bis(1-benzylimidazole)dichloropalladium(II)
;
_space_group_IT_number 14
_symmetry_cell_setting monoclinic
_symmetry_space_group_name_Hall '-P 2yn'
_symmetry_space_group_name_H-M 'P 1 21/n 1'
_atom_sites_solution_hydrogens geom
_atom_sites_solution_primary direct
_atom_sites_solution_secondary difmap
_audit_creation_method SHELXL-97
_cell_angle_alpha 90.00
_cell_angle_beta 112.749(2)
_cell_angle_gamma 90.00
_cell_formula_units_Z 2
_cell_length_a 6.76320(10)
_cell_length_b 20.6542(4)
_cell_length_c 7.55120(10)
_cell_measurement_reflns_used 6327
_cell_measurement_temperature 150(2)
_cell_measurement_theta_max 28.2
_cell_measurement_theta_min 3.1
_cell_volume 972.76(3)
_computing_cell_refinement 'SAINT (Bruker, 2004)'
_computing_data_collection 'APEX2 (Bruker, 2004)'
_computing_data_reduction SAINT
_computing_molecular_graphics SHELXTL
_computing_publication_material SHELXTL
_computing_structure_refinement SHELXTL
_computing_structure_solution 'SHELXTL (Sheldrick, 1998)'
_diffrn_ambient_temperature 150(2)
_diffrn_measured_fraction_theta_full 0.998
_diffrn_measured_fraction_theta_max 0.998
_diffrn_measurement_device_type 'Bruker SMART APEXII'
_diffrn_measurement_method \w
_diffrn_radiation_monochromator graphite
_diffrn_radiation_type MoK\a
_diffrn_radiation_wavelength 0.71073
_diffrn_reflns_av_R_equivalents 0.0175
_diffrn_reflns_av_sigmaI/netI 0.0167
_diffrn_reflns_limit_h_max 8
_diffrn_reflns_limit_h_min -9
_diffrn_reflns_limit_k_max 27
_diffrn_reflns_limit_k_min -27
_diffrn_reflns_limit_l_max 10
_diffrn_reflns_limit_l_min -10
_diffrn_reflns_number 9632
_diffrn_reflns_theta_full 28.24
_diffrn_reflns_theta_max 28.24
_diffrn_reflns_theta_min 1.97
_diffrn_standards_decay_% 0
_diffrn_standards_interval_count 0
_diffrn_standards_interval_time 0
_diffrn_standards_number 0
_exptl_absorpt_coefficient_mu 1.241
_exptl_absorpt_correction_T_max 0.8167
_exptl_absorpt_correction_T_min 0.7466
_exptl_absorpt_correction_type multi-scan
_exptl_absorpt_process_details '(SADABS; Sheldrick, 2003)'
_exptl_crystal_colour yellow
_exptl_crystal_density_diffrn 1.686
_exptl_crystal_density_method 'not measured'
_exptl_crystal_description prism
_exptl_crystal_F_000 496
_exptl_crystal_size_max 0.25
_exptl_crystal_size_mid 0.20
_exptl_crystal_size_min 0.17
_refine_diff_density_max 0.473
_refine_diff_density_min -0.471
_refine_ls_extinction_method none
_refine_ls_goodness_of_fit_ref 1.063
_refine_ls_hydrogen_treatment constr
_refine_ls_matrix_type full
_refine_ls_number_parameters 124
_refine_ls_number_reflns 2393
_refine_ls_number_restraints 0
_refine_ls_restrained_S_all 1.063
_refine_ls_R_factor_all 0.0210
_refine_ls_R_factor_gt 0.0184
_refine_ls_shift/su_max 0.001
_refine_ls_shift/su_mean 0.000
_refine_ls_structure_factor_coef Fsqd
_refine_ls_weighting_details 'calc w=1/[\s^2^(Fo^2^)+(0.0249P)^2^+0.4092P] where P=(Fo^2^+2Fc^2^)/3'
_refine_ls_weighting_scheme calc
_refine_ls_wR_factor_gt 0.0474
_refine_ls_wR_factor_ref 0.0481
_reflns_number_gt 2170
_reflns_number_total 2393
_reflns_threshold_expression I>2\s
_cod_data_source_file om2067.cif
_cod_data_source_block I
_cod_original_sg_symbol_H-M 'P 21/n'
_cod_database_code 2211570
_cod_database_fobs_code 2211570

loop_
_symmetry_equiv_pos_as_xyz
'x, y, z'
'-x+1/2, y+1/2, -z+1/2'
'-x, -y, -z'
'x-1/2, -y-1/2, z-1/2'

loop_
_atom_site_type_symbol
_atom_site_label
_atom_site_fract_x
_atom_site_fract_y
_atom_site_fract_z
_atom_site_U_iso_or_equiv
_atom_site_adp_type
_atom_site_calc_flag
_atom_site_refinement_flags
_atom_site_occupancy
C C1 0.7731(2) 0.05913(7) 0.3790(2) 0.0174(3) Uani d . 1
H H1 0.6629 0.0540 0.4265 0.021 Uiso calc R 1
C C2 0.9516(2) 0.05640(7) 0.1941(2) 0.0199(3) Uani d . 1
H H2 0.9882 0.0489 0.0864 0.024 Uiso calc R 1
C C3 1.0802(2) 0.08468(7) 0.3614(2) 0.0207(3) Uani d . 1
H H3 1.2218 0.1003 0.3928 0.025 Uiso calc R 1
C C4 1.0326(2) 0.11763(7) 0.6666(2) 0.0196(3) Uani d . 1
H H4A 1.1889 0.1116 0.7364 0.024 Uiso calc R 1
H H4B 0.9592 0.0966 0.7422 0.024 Uiso calc R 1
C C5 0.9817(2) 0.18923(7) 0.6499(2) 0.0189(3) Uani d . 1
C C6 0.7956(3) 0.21176(8) 0.6665(3) 0.0246(3) Uani d . 1
H H6 0.6997 0.1820 0.6874 0.030 Uiso calc R 1
C C7 0.7494(3) 0.27757(8) 0.6528(3) 0.0291(4) Uani d . 1
H H7 0.6225 0.2927 0.6647 0.035 Uiso calc R 1
C C8 0.8883(3) 0.32101(8) 0.6217(3) 0.0284(4) Uani d . 1
H H8 0.8568 0.3660 0.6124 0.034 Uiso calc R 1
C C9 1.0729(3) 0.29915(8) 0.6040(3) 0.0301(4) Uani d . 1
H H9 1.1677 0.3291 0.5819 0.036 Uiso calc R 1
C C10 1.1198(3) 0.23327(8) 0.6185(3) 0.0255(3) Uani d . 1
H H10 1.2472 0.2184 0.6069 0.031 Uiso calc R 1
Cl Cl1 0.58155(6) 0.052110(18) -0.23194(6) 0.02206(9) Uani d . 1
N N1 0.9646(2) 0.08622(6) 0.47687(18) 0.0177(3) Uani d . 1
N N2 0.7589(2) 0.04039(6) 0.20616(18) 0.0164(2) Uani d . 1
Pd Pd1 0.5000 0.0000 0.0000 0.01409(6) Uani d S 1

loop_
_atom_site_aniso_label
_atom_site_aniso_U_11
_atom_site_aniso_U_22
_atom_site_aniso_U_33
_atom_site_aniso_U_12
_atom_site_aniso_U_13
_atom_site_aniso_U_23
C1 0.0202(7) 0.0147(6) 0.0175(7) -0.0007(5) 0.0075(6) 0.0005(6)
C2 0.0212(7) 0.0196(7) 0.0206(8) 0.0006(6) 0.0100(6) -0.0005(6)
C3 0.0190(7) 0.0214(7) 0.0223(8) -0.0007(6) 0.0086(6) -0.0004(6)
C4 0.0232(7) 0.0179(7) 0.0156(7) -0.0014(6) 0.0052(6) -0.0019(6)
C5 0.0231(7) 0.0171(7) 0.0144(7) -0.0018(6) 0.0048(6) -0.0024(6)
C6 0.0249(8) 0.0221(8) 0.0281(9) -0.0037(6) 0.0116(7) -0.0031(7)
C7 0.0278(8) 0.0241(8) 0.0340(10) 0.0031(7) 0.0104(8) -0.0038(7)
C8 0.0373(9) 0.0171(7) 0.0259(9) -0.0001(7) 0.0069(8) -0.0016(7)
C9 0.0386(10) 0.0210(8) 0.0324(10) -0.0094(7) 0.0155(8) -0.0023(7)
C10 0.0257(8) 0.0237(8) 0.0287(9) -0.0042(6) 0.0122(7) -0.0048(7)
Cl1 0.02376(17) 0.02565(18) 0.01776(18) -0.00560(14) 0.00910(14) 0.00268(15)
N1 0.0210(6) 0.0150(6) 0.0169(7) -0.0004(5) 0.0070(5) -0.0006(5)
N2 0.0196(6) 0.0135(5) 0.0160(6) 0.0000(4) 0.0067(5) 0.0002(5)
Pd1 0.01679(8) 0.01211(8) 0.01414(9) -0.00099(5) 0.00682(6) -0.00033(6)

loop_
_atom_type_symbol
_atom_type_description
_atom_type_scat_dispersion_real
_atom_type_scat_dispersion_imag
_atom_type_scat_source
C C 0.0033 0.0016 'International Tables Vol C Tables 4.2.6.8 and 6.1.1.4'
H H 0.0000 0.0000 'International Tables Vol C Tables 4.2.6.8 and 6.1.1.4'
N N 0.0061 0.0033 'International Tables Vol C Tables 4.2.6.8 and 6.1.1.4'
Cl Cl 0.1484 0.1585 'International Tables Vol C Tables 4.2.6.8 and 6.1.1.4'
Pd Pd -0.9988 1.0072 'International Tables Vol C Tables 4.2.6.8 and 6.1.1.4'

loop_
_geom_angle_atom_site_label_1
_geom_angle_atom_site_label_2
_geom_angle_atom_site_label_3
_geom_angle_site_symmetry_1
_geom_angle_site_symmetry_3
_geom_angle
N2 C1 N1 . . 110.57(13)
N2 C1 H1 . . 124.7
N1 C1 H1 . . 124.7
C3 C2 N2 . . 108.81(14)
C3 C2 H2 . . 125.6
N2 C2 H2 . . 125.6
C2 C3 N1 . . 106.41(13)
C2 C3 H3 . . 126.8
N1 C3 H3 . . 126.8
N1 C4 C5 . . 111.93(13)
N1 C4 H4A . . 109.2
C5 C4 H4A . . 109.2
N1 C4 H4B . . 109.2
C5 C4 H4B . . 109.2
H4A C4 H4B . . 107.9
C10 C5 C6 . . 119.20(14)
C10 C5 C4 . . 120.56(14)
C6 C5 C4 . . 120.24(14)
C7 C6 C5 . . 120.36(15)
C7 C6 H6 . . 119.8
C5 C6 H6 . . 119.8
C8 C7 C6 . . 119.93(16)
C8 C7 H7 . . 120.0
C6 C7 H7 . . 120.0
C9 C8 C7 . . 120.20(16)
C9 C8 H8 . . 119.9
C7 C8 H8 . . 119.9
C8 C9 C10 . . 119.93(16)
C8 C9 H9 . . 120.0
C10 C9 H9 . . 120.0
C5 C10 C9 . . 120.38(16)
C5 C10 H10 . . 119.8
C9 C10 H10 . . 119.8
C1 N1 C3 . . 107.76(13)
C1 N1 C4 . . 126.26(13)
C3 N1 C4 . . 125.76(13)
C1 N2 C2 . . 106.45(12)
C1 N2 Pd1 . . 126.14(10)
C2 N2 Pd1 . . 127.36(10)
N2 Pd1 N2 . 3_655 180.0
N2 Pd1 Cl1 . . 90.12(4)
N2 Pd1 Cl1 3_655 . 89.88(4)
N2 Pd1 Cl1 . 3_655 89.88(4)
N2 Pd1 Cl1 3_655 3_655 90.12(4)
Cl1 Pd1 Cl1 . 3_655 180.0

loop_
_geom_bond_atom_site_label_1
_geom_bond_atom_site_label_2
_geom_bond_site_symmetry_2
_geom_bond_distance
C1 N2 . 1.3283(19)
C1 N1 . 1.3400(19)
C1 H1 . 0.9500
C2 C3 . 1.358(2)
C2 N2 . 1.3817(19)
C2 H2 . 0.9500
C3 N1 . 1.3783(19)
C3 H3 . 0.9500
C4 N1 . 1.475(2)
C4 C5 . 1.512(2)
C4 H4A . 0.9900
C4 H4B . 0.9900
C5 C10 . 1.389(2)
C5 C6 . 1.392(2)
C6 C7 . 1.390(2)
C6 H6 . 0.9500
C7 C8 . 1.384(3)
C7 H7 . 0.9500
C8 C9 . 1.381(3)
C8 H8 . 0.9500
C9 C10 . 1.392(2)
C9 H9 . 0.9500
C10 H10 . 0.9500
Cl1 Pd1 . 2.2972(4)
N2 Pd1 . 2.0190(12)
Pd1 N2 3_655 2.0190(12)
Pd1 Cl1 3_655 2.2972(4)

loop_
_geom_torsion_atom_site_label_1
_geom_torsion_atom_site_label_2
_geom_torsion_atom_site_label_3
_geom_torsion_atom_site_label_4
_geom_torsion
C2 N2 Pd1 Cl1 -31.93(12)
